data_7202026
loop_
_publ_author_name
'Jokiniemi, Jonna'
'Per\"aniemi, Sirpa'
'Veps\"al\"ainen, Jouko J.'
'Ahlgr\'en, Markku'

_publ_section_title
;
 A structural study of alkaline earth metal complexes of
 (dichloromethylene)bisphosphonic acid P-morpholinium- and
 P-pyrrolidinium-P&#x2032;-methyl esters
;
_journal_issue 8
_journal_name_full CrystEngComm
_journal_page_first 1011
_journal_paper_doi 10.1039/b802668h
_journal_volume 10
_journal_year 2008
_chemical_formula_moiety 'C12 H29 Cl4 N2 O13.50 P4 Sr2'
_chemical_formula_sum 'C12 H29 Cl4 N2 O13.5 P4 Sr2'
_chemical_formula_weight 858.29
_chemical_name_systematic
;
?
;
_space_group_IT_number 15
_symmetry_cell_setting monoclinic
_symmetry_space_group_name_Hall '-C 2yc'
_symmetry_space_group_name_H-M 'C 1 2/c 1'
_atom_sites_solution_hydrogens geom
_atom_sites_solution_primary direct
_atom_sites_solution_secondary difmap
_audit_creation_method SHELXL-97
_cell_angle_alpha 90.00
_cell_angle_beta 93.194(2)
_cell_angle_gamma 90.00
_cell_formula_units_Z 8
_cell_length_a 22.1065(8)
_cell_length_b 9.2205(4)
_cell_length_c 28.5816(8)
_cell_measurement_temperature 120(2)
_cell_measurement_theta_max 26.00
_cell_measurement_theta_min 1.85
_cell_volume 5816.8(4)
_computing_cell_refinement Denzo
_computing_data_collection collect
_computing_data_reduction Denzo
_computing_molecular_graphics 'Diamond v.3.0 (Crystal Impact GbR, 2005)'
_computing_publication_material 'SHELXL-97 (Sheldrick, 1997)'
_computing_structure_refinement 'SHELXL-97 (Sheldrick, 1997)'
_computing_structure_solution 'SHELXS-97 (Sheldrick, 1990)'
_diffrn_ambient_temperature 120(2)
_diffrn_measured_fraction_theta_full 0.993
_diffrn_measured_fraction_theta_max 0.993
_diffrn_measurement_device_type 'Nonius KappaCCD'
_diffrn_measurement_method CCD
_diffrn_radiation_monochromator graphite
_diffrn_radiation_source 'fine-focus sealed tube'
_diffrn_radiation_type MoK\a
_diffrn_radiation_wavelength 0.71073
_diffrn_reflns_av_R_equivalents 0.0640
_diffrn_reflns_av_sigmaI/netI 0.0566
_diffrn_reflns_limit_h_max 27
_diffrn_reflns_limit_h_min -27
_diffrn_reflns_limit_k_max 11
_diffrn_reflns_limit_k_min -11
_diffrn_reflns_limit_l_max 35
_diffrn_reflns_limit_l_min -30
_diffrn_reflns_number 23619
_diffrn_reflns_theta_full 26.00
_diffrn_reflns_theta_max 26.00
_diffrn_reflns_theta_min 1.85
_exptl_absorpt_coefficient_mu 4.317
_exptl_absorpt_correction_type none
_exptl_crystal_colour colourless
_exptl_crystal_density_diffrn 1.960
_exptl_crystal_density_method 'not measured'
_exptl_crystal_description diamond
_exptl_crystal_F_000 3416
_exptl_crystal_size_max 0.20
_exptl_crystal_size_mid 0.10
_exptl_crystal_size_min 0.10
_refine_diff_density_max 1.820
_refine_diff_density_min -0.857
_refine_diff_density_rms 0.140
_refine_ls_extinction_method none
_refine_ls_goodness_of_fit_ref 1.186
_refine_ls_hydrogen_treatment constr
_refine_ls_matrix_type full
_refine_ls_number_parameters 351
_refine_ls_number_reflns 5672
_refine_ls_number_restraints 27
_refine_ls_restrained_S_all 1.193
_refine_ls_R_factor_all 0.0730
_refine_ls_R_factor_gt 0.0475
_refine_ls_shift/su_max 0.000
_refine_ls_shift/su_mean 0.000
_refine_ls_structure_factor_coef Fsqd
_refine_ls_weighting_details 'calc w=1/[\s^2^(Fo^2^)+(0.0200P)^2^+40.0000P] where P=(Fo^2^+2Fc^2^)/3'
_refine_ls_weighting_scheme calc
_refine_ls_wR_factor_gt 0.0923
_refine_ls_wR_factor_ref 0.0995
_reflns_number_gt 4296
_reflns_number_total 5672
_reflns_threshold_expression >2sigma(I)
_cod_data_source_file b802668h.txt
_cod_data_source_block Structure(3)
_cod_depositor_comments
;
The following automatic conversions were performed:
'_symmetry_cell_setting' value 'Monoclinic' changed to 'monoclinic'
according to '/home/saulius/struct/CIF-dictionaries/cif_core.dic'
dictionary named 'cif_core.dic' version 2.4.1 from 2010-06-29.

Automatic conversion script
Id: cif_fix_enum 1527 2010-12-29 10:47:43Z saulius 
;
_cod_original_formula_sum 'C12 H29 Cl4 N2 O13.50 P4 Sr2'
_cod_database_code 7202026

loop_
_symmetry_equiv_pos_as_xyz
'x, y, z'
'-x, y, -z+1/2'
'x+1/2, y+1/2, z'
'-x+1/2, y+1/2, -z+1/2'
'-x, -y, -z'
'x, -y, z-1/2'
'-x+1/2, -y+1/2, -z'
'x+1/2, -y+1/2, z-1/2'

loop_
_atom_site_label
_atom_site_type_symbol
_atom_site_fract_x
_atom_site_fract_y
_atom_site_fract_z
_atom_site_U_iso_or_equiv
_atom_site_adp_type
_atom_site_occupancy
_atom_site_symmetry_multiplicity
_atom_site_calc_flag
_atom_site_refinement_flags
_atom_site_disorder_assembly
_atom_site_disorder_group
Sr1 Sr 0.31944(2) 0.15917(6) 0.200928(17) 0.01688(13) Uani 1 1 d . . .
Sr2 Sr 0.56980(2) -0.11445(6) 0.206660(16) 0.01476(13) Uani 1 1 d . . .
Cl1 Cl 0.33364(6) -0.01978(15) 0.10525(4) 0.0212(3) Uani 1 1 d . . .
Cl2 Cl 0.43747(6) -0.19040(16) 0.08011(5) 0.0260(3) Uani 1 1 d . . .
Cl3 Cl 0.57939(6) -0.28801(17) 0.10374(5) 0.0269(3) Uani 1 1 d . . .
Cl4 Cl 0.68522(6) -0.44654(17) 0.07508(5) 0.0278(3) Uani 1 1 d . . .
P1 P 0.40261(6) -0.18425(15) 0.17987(5) 0.0158(3) Uani 1 1 d . . .
P2 P 0.45684(6) 0.08690(15) 0.13385(5) 0.0160(3) Uani 1 1 d . . .
P3 P 0.65583(6) -0.44363(16) 0.17564(5) 0.0176(3) Uani 1 1 d . . .
P4 P 0.70093(6) -0.16653(16) 0.12757(5) 0.0175(3) Uani 1 1 d . . .
O1 O 0.36224(17) 0.1341(4) 0.28700(12) 0.0223(9) Uani 1 1 d . . .
H1A H 0.3286 0.1286 0.3084 0.033 Uiso 1 1 calc R . .
H1B H 0.3877 0.2192 0.2959 0.033 Uiso 1 1 calc R . .
O2 O 0.38215(19) 0.3934(4) 0.22326(13) 0.0322(10) Uani 1 1 d D . .
H2A H 0.3739 0.4580 0.2030 0.048 Uiso 1 1 d R . .
H2B H 0.4204 0.3963 0.2291 0.048 Uiso 1 1 d RD . .
O3 O 0.2497(2) 0.2904(5) 0.25211(15) 0.0442(12) Uani 1 1 d DU . .
H3A H 0.2696 0.3556 0.2671 0.066 Uiso 1 1 d R . .
H3B H 0.2115 0.2863 0.2500 0.066 Uiso 1 1 d RD . .
O4 O 0.5000 0.0704(6) 0.2500 0.0158(11) Uani 1 2 d S . .
H4A H 0.5239 0.1324 0.2725 0.024 Uiso 1 1 d R . .
O11 O 0.36303(15) -0.0992(4) 0.21111(11) 0.0178(8) Uani 1 1 d . . .
O12 O 0.46451(15) -0.2151(4) 0.20055(12) 0.0204(8) Uani 1 1 d . . .
O13 O 0.37340(17) -0.3334(4) 0.16445(13) 0.0245(9) Uani 1 1 d . . .
O21 O 0.42767(15) 0.1658(4) 0.17294(12) 0.0189(8) Uani 1 1 d . . .
O22 O 0.51988(15) 0.0310(4) 0.14172(11) 0.0171(8) Uani 1 1 d . . .
O31 O 0.62118(17) -0.3588(4) 0.20978(13) 0.0271(9) Uani 1 1 d . . .
O32 O 0.71994(16) -0.4831(4) 0.18888(12) 0.0225(9) Uani 1 1 d . . .
O33 O 0.62155(18) -0.5918(4) 0.16253(14) 0.0324(10) Uani 1 1 d D . .
O41 O 0.66902(16) -0.0888(4) 0.16521(12) 0.0225(9) Uani 1 1 d . . .
O42 O 0.76532(15) -0.2119(4) 0.13589(12) 0.0184(8) Uani 1 1 d . . .
N2 N 0.44954(19) 0.1868(5) 0.08676(15) 0.0216(11) Uani 1 1 d . . .
N4 N 0.69281(18) -0.0747(5) 0.07920(15) 0.0306(13) Uani 1 1 d D . .
C1 C 0.4087(2) -0.0786(6) 0.12505(17) 0.0165(11) Uani 1 1 d . . .
C2 C 0.6566(2) -0.3372(6) 0.12066(18) 0.0182(12) Uani 1 1 d . . .
C13 C 0.3110(3) -0.3545(8) 0.1495(3) 0.054(2) Uani 1 1 d . . .
H13A H 0.2864 -0.2773 0.1624 0.081 Uiso 1 1 calc R . .
H13B H 0.2973 -0.4488 0.1606 0.081 Uiso 1 1 calc R . .
H13C H 0.3067 -0.3518 0.1152 0.081 Uiso 1 1 calc R . .
C21 C 0.4861(3) 0.1738(7) 0.04543(19) 0.0307(15) Uani 1 1 d . . .
H21A H 0.4692 0.0995 0.0234 0.037 Uiso 1 1 calc R . .
H21B H 0.5287 0.1490 0.0546 0.037 Uiso 1 1 calc R . .
C22 C 0.4813(3) 0.3248(8) 0.0241(2) 0.0405(17) Uani 1 1 d . . .
H22A H 0.5125 0.3902 0.0386 0.049 Uiso 1 1 calc R . .
H22B H 0.4860 0.3214 -0.0101 0.049 Uiso 1 1 calc R . .
C23 C 0.4183(3) 0.3747(9) 0.0348(2) 0.053(2) Uani 1 1 d . . .
H23A H 0.4159 0.4819 0.0352 0.064 Uiso 1 1 calc R . .
H23B H 0.3877 0.3368 0.0113 0.064 Uiso 1 1 calc R . .
C24 C 0.4085(3) 0.3138(7) 0.0822(2) 0.0369(16) Uani 1 1 d . . .
H24A H 0.4189 0.3863 0.1069 0.044 Uiso 1 1 calc R . .
H24B H 0.3658 0.2838 0.0846 0.044 Uiso 1 1 calc R . .
C33 C 0.5540(4) -0.5945(11) 0.1652(3) 0.034(2) Uani 0.70 1 d PDU . .
H33A H 0.5350 -0.5466 0.1375 0.052 Uiso 0.70 1 calc PR . .
H33B H 0.5427 -0.5434 0.1935 0.052 Uiso 0.70 1 calc PR . .
H33C H 0.5400 -0.6953 0.1663 0.052 Uiso 0.70 1 calc PR . .
C33' C 0.5645(8) -0.618(3) 0.1401(8) 0.038(5) Uani 0.30 1 d PDU . .
H33D H 0.5588 -0.7227 0.1358 0.057 Uiso 0.30 1 calc PR . .
H33E H 0.5621 -0.5700 0.1095 0.057 Uiso 0.30 1 calc PR . .
H33F H 0.5329 -0.5798 0.1594 0.057 Uiso 0.30 1 calc PR . .
C41 C 0.7333(2) -0.0761(5) 0.04013(17) 0.0315(15) Uani 1 1 d D . .
H41A H 0.7193 -0.1469 0.0159 0.038 Uiso 1 1 calc R . .
H41B H 0.7753 -0.1008 0.0513 0.038 Uiso 1 1 calc R . .
C42 C 0.7298(3) 0.0778(5) 0.0211(2) 0.0332(15) Uani 1 1 d D . .
H42A H 0.7643 0.1361 0.0342 0.040 Uiso 1 1 calc R . .
H42B H 0.7310 0.0772 -0.0135 0.040 Uiso 1 1 calc R . .
C43 C 0.6703(3) 0.1408(7) 0.0358(3) 0.066(3) Uani 1 1 d D . .
H43A H 0.6770 0.2375 0.0502 0.079 Uiso 1 1 calc R . .
H43B H 0.6413 0.1510 0.0083 0.079 Uiso 1 1 calc R . .
C44 C 0.6456(3) 0.0361(8) 0.0711(3) 0.078(3) Uani 1 1 d D . .
H44A H 0.6074 -0.0086 0.0584 0.094 Uiso 1 1 calc R . .
H44B H 0.6377 0.0869 0.1006 0.094 Uiso 1 1 calc R . .

loop_
_atom_site_aniso_label
_atom_site_aniso_U_11
_atom_site_aniso_U_22
_atom_site_aniso_U_33
_atom_site_aniso_U_23
_atom_site_aniso_U_13
_atom_site_aniso_U_12
Sr1 0.0144(2) 0.0165(3) 0.0198(3) -0.0006(2) 0.00121(19) 0.0036(2)
Sr2 0.0107(2) 0.0150(3) 0.0186(3) -0.0010(2) 0.00086(18) 0.0012(2)
Cl1 0.0146(6) 0.0250(8) 0.0235(7) -0.0008(6) -0.0025(5) 0.0031(5)
Cl2 0.0239(7) 0.0289(8) 0.0251(7) -0.0090(6) 0.0005(6) 0.0053(6)
Cl3 0.0172(7) 0.0306(9) 0.0322(8) -0.0031(7) -0.0065(6) 0.0076(6)
Cl4 0.0276(8) 0.0295(9) 0.0261(7) -0.0109(6) -0.0018(6) 0.0091(6)
P1 0.0134(6) 0.0120(7) 0.0219(7) -0.0005(6) -0.0006(5) -0.0004(5)
P2 0.0136(7) 0.0158(8) 0.0187(7) 0.0012(6) 0.0021(5) 0.0012(6)
P3 0.0137(7) 0.0115(7) 0.0272(8) 0.0003(6) -0.0008(6) -0.0006(6)
P4 0.0161(7) 0.0150(7) 0.0217(7) 0.0023(6) 0.0046(5) 0.0030(6)
O1 0.026(2) 0.016(2) 0.024(2) -0.0023(17) -0.0008(16) -0.0013(17)
O2 0.040(3) 0.020(2) 0.037(2) 0.0032(19) 0.0057(19) -0.004(2)
O3 0.0413(14) 0.0461(15) 0.0452(14) -0.0058(9) 0.0015(9) 0.0015(9)
O4 0.013(2) 0.018(3) 0.017(3) 0.000 0.000(2) 0.000
O11 0.0192(19) 0.015(2) 0.0187(18) 0.0021(16) 0.0007(14) 0.0015(16)
O12 0.0135(18) 0.021(2) 0.026(2) 0.0057(17) -0.0012(15) -0.0007(16)
O13 0.024(2) 0.016(2) 0.033(2) -0.0032(18) -0.0063(17) -0.0047(17)
O21 0.0142(18) 0.016(2) 0.027(2) 0.0004(17) 0.0025(15) 0.0014(16)
O22 0.0146(18) 0.018(2) 0.0183(18) 0.0005(16) 0.0014(14) -0.0010(16)
O31 0.025(2) 0.021(2) 0.037(2) 0.0096(19) 0.0149(17) 0.0067(18)
O32 0.0178(19) 0.023(2) 0.027(2) 0.0064(17) -0.0001(15) -0.0009(17)
O33 0.033(2) 0.018(2) 0.044(2) 0.0038(19) -0.0164(19) -0.0084(19)
O41 0.022(2) 0.015(2) 0.032(2) -0.0023(17) 0.0124(16) -0.0007(16)
O42 0.0165(19) 0.016(2) 0.0230(19) 0.0031(16) 0.0022(15) 0.0025(15)
N2 0.016(2) 0.026(3) 0.024(2) 0.008(2) 0.0060(18) 0.006(2)
N4 0.020(3) 0.038(3) 0.035(3) 0.023(2) 0.010(2) 0.013(2)
C1 0.011(2) 0.019(3) 0.020(3) -0.003(2) 0.000(2) 0.002(2)
C2 0.013(3) 0.018(3) 0.024(3) -0.004(2) 0.000(2) 0.006(2)
C13 0.043(4) 0.031(4) 0.085(6) 0.002(4) -0.032(4) -0.017(3)
C21 0.034(3) 0.035(4) 0.023(3) 0.009(3) 0.007(3) 0.009(3)
C22 0.050(4) 0.041(4) 0.032(3) 0.010(3) 0.014(3) 0.004(4)
C23 0.065(5) 0.052(5) 0.044(4) 0.021(4) 0.017(4) 0.030(4)
C24 0.030(3) 0.035(4) 0.046(4) 0.022(3) 0.004(3) 0.009(3)
C33 0.034(2) 0.034(2) 0.035(2) 0.0002(10) 0.0010(10) -0.0007(10)
C33' 0.038(5) 0.038(5) 0.038(5) 0.0000(10) 0.0019(11) -0.0001(10)
C41 0.033(3) 0.037(4) 0.026(3) 0.007(3) 0.008(3) 0.004(3)
C42 0.045(4) 0.028(4) 0.028(3) 0.009(3) 0.013(3) 0.002(3)
C43 0.089(6) 0.040(5) 0.073(5) 0.029(4) 0.052(5) 0.033(5)
C44 0.046(5) 0.085(7) 0.107(7) 0.077(6) 0.038(5) 0.045(5)

loop_
_atom_type_symbol
_atom_type_description
_atom_type_scat_dispersion_real
_atom_type_scat_dispersion_imag
_atom_type_scat_source
C C 0.0033 0.0016 'International Tables Vol C Tables 4.2.6.8 and 6.1.1.4'
H H 0.0000 0.0000 'International Tables Vol C Tables 4.2.6.8 and 6.1.1.4'
N N 0.0061 0.0033 'International Tables Vol C Tables 4.2.6.8 and 6.1.1.4'
O O 0.0106 0.0060 'International Tables Vol C Tables 4.2.6.8 and 6.1.1.4'
P P 0.1023 0.0942 'International Tables Vol C Tables 4.2.6.8 and 6.1.1.4'
Cl Cl 0.1484 0.1585 'International Tables Vol C Tables 4.2.6.8 and 6.1.1.4'
Sr Sr -1.5307 3.2498 'International Tables Vol C Tables 4.2.6.8 and 6.1.1.4'

loop_
_geom_angle_atom_site_label_1
_geom_angle_atom_site_label_2
_geom_angle_atom_site_label_3
_geom_angle
_geom_angle_site_symmetry_1
_geom_angle_site_symmetry_3
_geom_angle_publ_flag
O42 Sr1 O3 85.32(13) 3_455 . ?
O42 Sr1 O21 100.11(11) 3_455 . ?
O3 Sr1 O21 142.01(14) . . ?
O42 Sr1 O32 76.63(11) 3_455 3_455 ?
O3 Sr1 O32 76.95(14) . 3_455 ?
O21 Sr1 O32 141.00(12) . 3_455 ?
O42 Sr1 O11 133.96(11) 3_455 . ?
O3 Sr1 O11 128.35(13) . . ?
O21 Sr1 O11 73.05(11) . . ?
O32 Sr1 O11 81.66(11) 3_455 . ?
O42 Sr1 O1 153.54(12) 3_455 . ?
O3 Sr1 O1 72.08(13) . . ?
O21 Sr1 O1 90.03(11) . . ?
O32 Sr1 O1 110.23(11) 3_455 . ?
O11 Sr1 O1 72.35(11) . . ?
O42 Sr1 O2 90.81(13) 3_455 . ?
O3 Sr1 O2 78.09(14) . . ?
O21 Sr1 O2 64.35(12) . . ?
O32 Sr1 O2 152.82(13) 3_455 . ?
O11 Sr1 O2 122.91(12) . . ?
O1 Sr1 O2 71.54(12) . . ?
O42 Sr1 Cl1 70.88(9) 3_455 . ?
O3 Sr1 Cl1 146.89(11) . . ?
O21 Sr1 Cl1 67.12(8) . . ?
O32 Sr1 Cl1 75.39(9) 3_455 . ?
O11 Sr1 Cl1 64.52(8) . . ?
O1 Sr1 Cl1 135.28(9) . . ?
O2 Sr1 Cl1 123.51(9) . . ?
O42 Sr1 P4 17.56(8) 3_455 3_455 ?
O3 Sr1 P4 71.05(10) . 3_455 ?
O21 Sr1 P4 117.64(8) . 3_455 ?
O32 Sr1 P4 64.18(8) 3_455 3_455 ?
O11 Sr1 P4 136.50(8) . 3_455 ?
O1 Sr1 P4 142.97(9) . 3_455 ?
O2 Sr1 P4 97.48(10) . 3_455 ?
Cl1 Sr1 P4 80.69(3) . 3_455 ?
O42 Sr1 P1 120.79(9) 3_455 . ?
O3 Sr1 P1 146.39(11) . . ?
O21 Sr1 P1 59.53(8) . . ?
O32 Sr1 P1 88.32(9) 3_455 . ?
O11 Sr1 P1 18.08(8) . . ?
O1 Sr1 P1 85.43(8) . . ?
O2 Sr1 P1 118.65(9) . . ?
Cl1 Sr1 P1 49.91(3) . . ?
P4 Sr1 P1 128.91(3) 3_455 . ?
O42 Sr1 P2 94.20(8) 3_455 . ?
O3 Sr1 P2 158.76(12) . . ?
O21 Sr1 P2 17.54(8) . . ?
O32 Sr1 P2 123.65(9) 3_455 . ?
O11 Sr1 P2 65.46(8) . . ?
O1 Sr1 P2 101.90(8) . . ?
O2 Sr1 P2 80.69(9) . . ?
Cl1 Sr1 P2 49.76(3) . . ?
P4 Sr1 P2 111.26(3) 3_455 . ?
P1 Sr1 P2 49.00(3) . . ?
O42 Sr1 Sr2 168.70(8) 3_455 2_655 ?
O3 Sr1 Sr2 105.82(10) . 2_655 ?
O21 Sr1 Sr2 72.39(8) . 2_655 ?
O32 Sr1 Sr2 103.65(8) 3_455 2_655 ?
O11 Sr1 Sr2 36.43(7) . 2_655 ?
O1 Sr1 Sr2 37.20(8) . 2_655 ?
O2 Sr1 Sr2 93.34(9) . 2_655 ?
Cl1 Sr1 Sr2 98.12(3) . 2_655 ?
P4 Sr1 Sr2 167.74(3) 3_455 2_655 ?
P1 Sr1 Sr2 48.23(2) . 2_655 ?
P2 Sr1 Sr2 76.13(2) . 2_655 ?
O42 Sr1 H3A 90.3 3_455 . ?
O3 Sr1 H3A 16.2 . . ?
O21 Sr1 H3A 125.9 . . ?
O32 Sr1 H3A 93.1 3_455 . ?
O11 Sr1 H3A 131.3 . . ?
O1 Sr1 H3A 64.3 . . ?
O2 Sr1 H3A 62.6 . . ?
Cl1 Sr1 H3A 159.6 . . ?
P4 Sr1 H3A 79.1 3_455 . ?
P1 Sr1 H3A 148.2 . . ?
P2 Sr1 H3A 143.1 . . ?
Sr2 Sr1 H3A 101.0 2_655 . ?
O22 Sr2 O12 77.09(11) . . ?
O22 Sr2 O31 133.28(12) . . ?
O12 Sr2 O31 94.95(13) . . ?
O22 Sr2 O41 87.76(11) . . ?
O12 Sr2 O41 144.99(12) . . ?
O31 Sr2 O41 72.75(12) . . ?
O22 Sr2 O4 75.96(9) . . ?
O12 Sr2 O4 73.02(11) . . ?
O31 Sr2 O4 146.10(11) . . ?
O41 Sr2 O4 133.80(12) . . ?
O22 Sr2 O11 144.51(11) . 2_655 ?
O12 Sr2 O11 122.80(11) . 2_655 ?
O31 Sr2 O11 77.98(12) . 2_655 ?
O41 Sr2 O11 87.39(11) . 2_655 ?
O4 Sr2 O11 82.35(8) . 2_655 ?
O22 Sr2 O1 79.51(11) . 2_655 ?
O12 Sr2 O1 144.98(12) . 2_655 ?
O31 Sr2 O1 120.03(12) . 2_655 ?
O41 Sr2 O1 58.19(11) . 2_655 ?
O4 Sr2 O1 76.28(11) . 2_655 ?
O11 Sr2 O1 68.15(10) 2_655 2_655 ?
O22 Sr2 O12 135.45(10) . 2_655 ?
O12 Sr2 O12 70.20(12) . 2_655 ?
O31 Sr2 O12 79.91(11) . 2_655 ?
O41 Sr2 O12 135.64(11) . 2_655 ?
O4 Sr2 O12 66.22(10) . 2_655 ?
O11 Sr2 O12 52.62(10) 2_655 2_655 ?
O1 Sr2 O12 111.79(10) 2_655 2_655 ?
O22 Sr2 P1 151.34(8) . 2_655 ?
O12 Sr2 P1 96.63(8) . 2_655 ?
O31 Sr2 P1 74.64(9) . 2_655 ?
O41 Sr2 P1 110.69(9) . 2_655 ?
O4 Sr2 P1 75.46(5) . 2_655 ?
O11 Sr2 P1 26.41(8) 2_655 2_655 ?
O1 Sr2 P1 91.56(8) 2_655 2_655 ?
O12 Sr2 P1 26.53(7) 2_655 2_655 ?
O22 Sr2 Cl3 69.66(8) . . ?
O12 Sr2 Cl3 82.32(9) . . ?
O31 Sr2 Cl3 63.65(9) . . ?
O41 Sr2 Cl3 62.77(9) . . ?
O4 Sr2 Cl3 141.30(3) . . ?
O11 Sr2 Cl3 136.35(8) 2_655 . ?
O1 Sr2 Cl3 113.23(8) 2_655 . ?
O12 Sr2 Cl3 131.93(8) 2_655 . ?
P1 Sr2 Cl3 137.94(4) 2_655 . ?
O22 Sr2 P2 17.61(8) . . ?
O12 Sr2 P2 63.05(9) . . ?
O31 Sr2 P2 139.79(10) . . ?
O41 Sr2 P2 105.33(9) . . ?
O4 Sr2 P2 62.87(4) . . ?
O11 Sr2 P2 142.04(8) 2_655 . ?
O1 Sr2 P2 88.15(8) 2_655 . ?
O12 Sr2 P2 117.96(7) 2_655 . ?
P1 Sr2 P2 137.14(3) 2_655 . ?
Cl3 Sr2 P2 79.55(3) . . ?
O22 Sr2 P3 118.19(8) . . ?
O12 Sr2 P3 99.60(9) . . ?
O31 Sr2 P3 16.92(8) . . ?
O41 Sr2 P3 60.15(9) . . ?
O4 Sr2 P3 162.82(8) . . ?
O11 Sr2 P3 89.21(8) 2_655 . ?
O1 Sr2 P3 114.38(8) 2_655 . ?
O12 Sr2 P3 96.79(8) 2_655 . ?
P1 Sr2 P3 90.35(3) 2_655 . ?
Cl3 Sr2 P3 49.08(3) . . ?
P2 Sr2 P3 128.31(3) . . ?
C1 Cl1 Sr1 91.10(16) . . ?
C2 Cl3 Sr2 89.43(17) . . ?
O12 P1 O11 114.6(2) . . ?
O12 P1 O13 107.4(2) . . ?
O11 P1 O13 112.2(2) . . ?
O12 P1 C1 109.1(2) . . ?
O11 P1 C1 107.4(2) . . ?
O13 P1 C1 105.7(2) . . ?
O12 P1 Sr2 62.31(15) . 2_655 ?
O11 P1 Sr2 53.29(13) . 2_655 ?
O13 P1 Sr2 119.49(15) . 2_655 ?
C1 P1 Sr2 134.65(17) . 2_655 ?
O12 P1 Sr1 123.33(16) . . ?
O11 P1 Sr1 32.15(14) . . ?
O13 P1 Sr1 126.15(15) . . ?
C1 P1 Sr1 75.54(16) . . ?
Sr2 P1 Sr1 75.15(3) 2_655 . ?
O22 P2 O21 119.3(2) . . ?
O22 P2 N2 111.6(2) . . ?
O21 P2 N2 108.2(2) . . ?
O22 P2 C1 105.0(2) . . ?
O21 P2 C1 103.3(2) . . ?
N2 P2 C1 108.7(2) . . ?
O22 P2 Sr2 30.44(13) . . ?
O21 P2 Sr2 97.45(14) . . ?
N2 P2 Sr2 141.94(16) . . ?
C1 P2 Sr2 91.57(16) . . ?
O22 P2 Sr1 139.73(14) . . ?
O21 P2 Sr1 30.83(14) . . ?
N2 P2 Sr1 106.05(16) . . ?
C1 P2 Sr1 75.06(16) . . ?
Sr2 P2 Sr1 110.25(3) . . ?
O31 P3 O32 118.4(2) . . ?
O31 P3 O33 110.3(2) . . ?
O32 P3 O33 106.4(2) . . ?
O31 P3 C2 107.8(2) . . ?
O32 P3 C2 106.9(2) . . ?
O33 P3 C2 106.3(2) . . ?
O31 P3 Sr2 29.43(15) . . ?
O32 P3 Sr2 129.10(16) . . ?
O33 P3 Sr2 120.84(16) . . ?
C2 P3 Sr2 78.39(17) . . ?
O42 P4 O41 120.2(2) . . ?
O42 P4 N4 110.0(2) . . ?
O41 P4 N4 109.1(2) . . ?
O42 P4 C2 105.8(2) . . ?
O41 P4 C2 102.4(2) . . ?
N4 P4 C2 108.6(3) . . ?
O42 P4 Sr1 29.88(14) . 3_545 ?
O41 P4 Sr1 98.64(15) . 3_545 ?
N4 P4 Sr1 139.79(15) . 3_545 ?
C2 P4 Sr1 92.62(16) . 3_545 ?
Sr1 O1 Sr2 107.86(12) . 2_655 ?
Sr1 O1 H1A 110.1 . . ?
Sr2 O1 H1A 110.1 2_655 . ?
Sr1 O1 H1B 110.1 . . ?
Sr2 O1 H1B 110.1 2_655 . ?
H1A O1 H1B 108.4 . . ?
Sr1 O2 H2A 108.8 . . ?
Sr1 O2 H2B 125.3 . . ?
H2A O2 H2B 106.6 . . ?
Sr1 O3 H3A 108.7 . . ?
Sr1 O3 H3B 125.8 . . ?
H3A O3 H3B 123.8 . . ?
Sr2 O4 Sr2 100.01(17) 2_655 . ?
Sr2 O4 H4A 111.8 2_655 . ?
Sr2 O4 H4A 111.8 . . ?
P1 O11 Sr1 129.77(19) . . ?
P1 O11 Sr2 100.30(16) . 2_655 ?
Sr1 O11 Sr2 109.17(12) . 2_655 ?
P1 O12 Sr2 142.0(2) . . ?
P1 O12 Sr2 91.16(17) . 2_655 ?
Sr2 O12 Sr2 96.04(11) . 2_655 ?
C13 O13 P1 125.1(4) . . ?
P2 O21 Sr1 131.6(2) . . ?
P2 O22 Sr2 131.9(2) . . ?
P3 O31 Sr2 133.6(2) . . ?
P3 O32 Sr1 134.7(2) . 3_545 ?
C33' O33 C33 31.6(9) . . ?
C33' O33 P3 131.1(11) . . ?
C33 O33 P3 117.6(5) . . ?
P4 O41 Sr2 137.4(2) . . ?
P4 O42 Sr1 132.6(2) . 3_545 ?
C21 N2 C24 110.8(4) . . ?
C21 N2 P2 125.6(4) . . ?
C24 N2 P2 123.4(4) . . ?
C44 N4 C41 110.1(4) . . ?
C44 N4 P4 122.8(3) . . ?
C41 N4 P4 126.8(3) . . ?
Cl2 C1 Cl1 107.7(3) . . ?
Cl2 C1 P1 110.4(3) . . ?
Cl1 C1 P1 108.2(3) . . ?
Cl2 C1 P2 110.1(3) . . ?
Cl1 C1 P2 107.6(3) . . ?
P1 C1 P2 112.5(3) . . ?
Cl4 C2 Cl3 108.3(3) . . ?
Cl4 C2 P4 110.4(3) . . ?
Cl3 C2 P4 107.5(3) . . ?
Cl4 C2 P3 109.8(3) . . ?
Cl3 C2 P3 107.8(3) . . ?
P4 C2 P3 112.8(3) . . ?
O13 C13 H13A 109.5 . . ?
O13 C13 H13B 109.5 . . ?
H13A C13 H13B 109.5 . . ?
O13 C13 H13C 109.5 . . ?
H13A C13 H13C 109.5 . . ?
H13B C13 H13C 109.5 . . ?
N2 C21 C22 102.5(5) . . ?
N2 C21 H21A 111.3 . . ?
C22 C21 H21A 111.3 . . ?
N2 C21 H21B 111.3 . . ?
C22 C21 H21B 111.3 . . ?
H21A C21 H21B 109.2 . . ?
C23 C22 C21 104.0(5) . . ?
C23 C22 H22A 111.0 . . ?
C21 C22 H22A 111.0 . . ?
C23 C22 H22B 111.0 . . ?
C21 C22 H22B 111.0 . . ?
H22A C22 H22B 109.0 . . ?
C24 C23 C22 104.5(5) . . ?
C24 C23 H23A 110.8 . . ?
C22 C23 H23A 110.8 . . ?
C24 C23 H23B 110.8 . . ?
C22 C23 H23B 110.8 . . ?
H23A C23 H23B 108.9 . . ?
N2 C24 C23 104.9(5) . . ?
N2 C24 H24A 110.8 . . ?
C23 C24 H24A 110.8 . . ?
N2 C24 H24B 110.8 . . ?
C23 C24 H24B 110.8 . . ?
H24A C24 H24B 108.8 . . ?
O33 C33 H33A 109.5 . . ?
O33 C33 H33B 109.5 . . ?
H33A C33 H33B 109.5 . . ?
O33 C33 H33C 109.5 . . ?
H33A C33 H33C 109.5 . . ?
H33B C33 H33C 109.5 . . ?
O33 C33' H33D 109.5 . . ?
O33 C33' H33E 109.5 . . ?
H33D C33' H33E 109.5 . . ?
O33 C33' H33F 109.5 . . ?
H33D C33' H33F 109.5 . . ?
H33E C33' H33F 109.5 . . ?
N4 C41 C42 104.0(4) . . ?
N4 C41 H41A 110.9 . . ?
C42 C41 H41A 110.9 . . ?
N4 C41 H41B 110.9 . . ?
C42 C41 H41B 110.9 . . ?
H41A C41 H41B 109.0 . . ?
C43 C42 C41 106.6(4) . . ?
C43 C42 H42A 110.4 . . ?
C41 C42 H42A 110.4 . . ?
C43 C42 H42B 110.4 . . ?
C41 C42 H42B 110.4 . . ?
H42A C42 H42B 108.6 . . ?
C44 C43 C42 106.8(4) . . ?
C44 C43 H43A 110.4 . . ?
C42 C43 H43A 110.4 . . ?
C44 C43 H43B 110.4 . . ?
C42 C43 H43B 110.4 . . ?
H43A C43 H43B 108.6 . . ?
C43 C44 N4 105.6(4) . . ?
C43 C44 H44A 110.6 . . ?
N4 C44 H44A 110.6 . . ?
C43 C44 H44B 110.6 . . ?
N4 C44 H44B 110.6 . . ?
H44A C44 H44B 108.8 . . ?

loop_
_geom_bond_atom_site_label_1
_geom_bond_atom_site_label_2
_geom_bond_distance
_geom_bond_site_symmetry_2
_geom_bond_publ_flag
Sr1 O42 2.460(3) 3_455 ?
Sr1 O3 2.496(4) . ?
Sr1 O21 2.565(3) . ?
Sr1 O32 2.568(4) 3_455 ?
Sr1 O11 2.581(4) . ?
Sr1 O1 2.596(3) . ?
Sr1 O2 2.626(4) . ?
Sr1 Cl1 3.2241(14) . ?
Sr1 P4 3.6375(14) 3_455 ?
Sr1 P1 3.7273(15) . ?
Sr1 P2 3.7409(14) . ?
Sr1 Sr2 4.3145(7) 2_655 ?
Sr1 H3A 2.8820 . ?
Sr2 O22 2.497(3) . ?
Sr2 O12 2.503(3) . ?
Sr2 O31 2.523(4) . ?
Sr2 O41 2.561(3) . ?
Sr2 O4 2.652(3) . ?
Sr2 O11 2.713(3) 2_655 ?
Sr2 O1 2.741(4) 2_655 ?
Sr2 O12 2.948(4) 2_655 ?
Sr2 P1 3.3291(14) 2_655 ?
Sr2 Cl3 3.3658(15) . ?
Sr2 P2 3.6652(14) . ?
Sr2 P3 3.7153(15) . ?
Cl1 C1 1.807(5) . ?
Cl2 C1 1.791(5) . ?
Cl3 C2 1.806(5) . ?
Cl4 C2 1.790(5) . ?
P1 O12 1.487(4) . ?
P1 O11 1.505(4) . ?
P1 O13 1.572(4) . ?
P1 C1 1.856(5) . ?
P1 Sr2 3.3292(14) 2_655 ?
P2 O22 1.491(4) . ?
P2 O21 1.508(4) . ?
P2 N2 1.632(5) . ?
P2 C1 1.869(5) . ?
P3 O31 1.495(4) . ?
P3 O32 1.492(4) . ?
P3 O33 1.597(4) . ?
P3 C2 1.854(5) . ?
P4 O42 1.490(4) . ?
P4 O41 1.501(4) . ?
P4 N4 1.623(4) . ?
P4 C2 1.858(6) . ?
P4 Sr1 3.6374(14) 3_545 ?
O1 Sr2 2.741(4) 2_655 ?
O1 H1A 0.9900 . ?
O1 H1B 0.9900 . ?
O2 H2A 0.8445 . ?
O2 H2B 0.8532 . ?
O3 H3A 0.8466 . ?
O3 H3B 0.8456 . ?
O4 Sr2 2.652(3) 2_655 ?
O4 H4A 0.9900 . ?
O11 Sr2 2.713(3) 2_655 ?
O12 Sr2 2.949(4) 2_655 ?
O13 C13 1.434(7) . ?
O32 Sr1 2.568(4) 3_545 ?
O33 C33' 1.403(15) . ?
O33 C33 1.501(9) . ?
O42 Sr1 2.460(3) 3_545 ?
N2 C21 1.473(7) . ?
N2 C24 1.483(7) . ?
N4 C44 1.4695(10) . ?
N4 C41 1.4699(10) . ?
C13 H13A 0.9800 . ?
C13 H13B 0.9800 . ?
C13 H13C 0.9800 . ?
C21 C22 1.521(9) . ?
C21 H21A 0.9900 . ?
C21 H21B 0.9900 . ?
C22 C23 1.514(9) . ?
C22 H22A 0.9900 . ?
C22 H22B 0.9900 . ?
C23 C24 1.493(9) . ?
C23 H23A 0.9900 . ?
C23 H23B 0.9900 . ?
C24 H24A 0.9900 . ?
C24 H24B 0.9900 . ?
C33 H33A 0.9800 . ?
C33 H33B 0.9800 . ?
C33 H33C 0.9800 . ?
C33' H33D 0.9800 . ?
C33' H33E 0.9800 . ?
C33' H33F 0.9800 . ?
C41 C42 1.5199(10) . ?
C41 H41A 0.9900 . ?
C41 H41B 0.9900 . ?
C42 C43 1.5196(10) . ?
C42 H42A 0.9900 . ?
C42 H42B 0.9900 . ?
C43 C44 1.5186(10) . ?
C43 H43A 0.9900 . ?
C43 H43B 0.9900 . ?
C44 H44A 0.9900 . ?
C44 H44B 0.9900 . ?

loop_
_geom_hbond_atom_site_label_D
_geom_hbond_atom_site_label_H
_geom_hbond_atom_site_label_A
_geom_hbond_distance_DH
_geom_hbond_distance_HA
_geom_hbond_distance_DA
_geom_hbond_angle_DHA
_geom_hbond_site_symmetry_A
O1 H1B O33 0.99 2.13 2.922(5) 136.2 2_665
O2 H2A O13 0.84 2.22 3.028(6) 161.5 1_565
O3 H3B O11 0.85 2.29 2.940(6) 133.4 4
O3 H3B O31 0.85 2.62 3.324(6) 142.2 3_455
O4 H4A O21 0.99 1.87 2.791(4) 153.8 2_655
O1 H1A O41 0.99 2.14 2.583(5) 105.1 2_655
